data_7029192
loop_
_publ_author_name
'Liao, Bei-Sih'
'Liu, Yi-Hung'
'Peng, Shie-Ming'
'Reddy, K. Rajender'
'Liu, Shin-Hung'
'Chou, Pi-Tai'
'Liu, Shiuh-Tzung'

_publ_section_title
;
 An unexpected semi-hydrogenation of a ligand in the complexation of
 2,7-bispyridinyl-1,8-naphthyridine with Ru3(CO)12.
;
_journal_issue 9
_journal_name_full 'Dalton transactions (Cambridge, England : 2003)'
_journal_page_first 3557
_journal_page_last 3562
_journal_paper_doi 10.1039/c3dt53029a
_journal_volume 43
_journal_year 2014
_chemical_formula_sum 'C23 H16 N4 O6 Ru2'
_chemical_formula_weight 646.54
_chemical_name_systematic
; 
 ? 
;
_space_group_IT_number 14
_symmetry_cell_setting monoclinic
_symmetry_space_group_name_Hall '-P 2yn'
_symmetry_space_group_name_H-M 'P 1 21/n 1'
_atom_sites_solution_hydrogens geom
_atom_sites_solution_primary direct
_atom_sites_solution_secondary difmap
_audit_creation_method SHELXL-97
_cell_angle_alpha 90.00
_cell_angle_beta 104.020(6)
_cell_angle_gamma 90.00
_cell_formula_units_Z 4
_cell_length_a 9.3648(5)
_cell_length_b 15.1336(7)
_cell_length_c 16.4997(11)
_cell_measurement_reflns_used 8311
_cell_measurement_temperature 150(2)
_cell_measurement_theta_max 29.2302
_cell_measurement_theta_min 2.8731
_cell_volume 2268.7(2)
_computing_cell_refinement
; 
CrysAlisPro, Agilent Technologies, 
Version 1.171.36.20 (release 27-06-2012 CrysAlis171 .NET) 
(compiled Jul 11 2012,15:38:31) 
Empirical absorption correction using spherical harmonics, 
 implemented in SCALE3 ABSPACK scaling algorithm. 
;
_computing_data_collection
; 
CrysAlisPro, Agilent Technologies, 
Version 1.171.36.20 (release 27-06-2012 CrysAlis171 .NET) 
(compiled Jul 11 2012,15:38:31) 
Empirical absorption correction using spherical harmonics, 
 implemented in SCALE3 ABSPACK scaling algorithm. 
;
_computing_data_reduction
; 
CrysAlisPro, Agilent Technologies, 
Version 1.171.36.20 (release 27-06-2012 CrysAlis171 .NET) 
(compiled Jul 11 2012,15:38:31) 
Empirical absorption correction using spherical harmonics, 
 implemented in SCALE3 ABSPACK scaling algorithm. 
;
_computing_molecular_graphics SHELXTL
_computing_publication_material SHELXTL
_computing_structure_refinement 'SHELXL-97 (Sheldrick, 1997)'
_computing_structure_solution 'SHELXS-97 (Sheldrick, 1990)'
_diffrn_ambient_temperature 150(2)
_diffrn_measured_fraction_theta_full 0.972
_diffrn_measured_fraction_theta_max 0.972
_diffrn_measurement_device_type 'Oxford Diffraction Gemini A'
_diffrn_measurement_method CCD
_diffrn_radiation_monochromator graphite
_diffrn_radiation_source 'fine-focus sealed tube'
_diffrn_radiation_type MoK\a
_diffrn_radiation_wavelength 0.71073
_diffrn_reflns_av_R_equivalents 0.0224
_diffrn_reflns_av_sigmaI/netI 0.0244
_diffrn_reflns_limit_h_max 12
_diffrn_reflns_limit_h_min -9
_diffrn_reflns_limit_k_max 19
_diffrn_reflns_limit_k_min -15
_diffrn_reflns_limit_l_max 21
_diffrn_reflns_limit_l_min -20
_diffrn_reflns_number 14611
_diffrn_reflns_theta_full 27.50
_diffrn_reflns_theta_max 27.50
_diffrn_reflns_theta_min 2.88
_exptl_absorpt_coefficient_mu 1.380
_exptl_absorpt_correction_T_max 1.00000
_exptl_absorpt_correction_T_min 0.95191
_exptl_absorpt_correction_type multi-scan
_exptl_absorpt_process_details
; 
CrysAlisPro, Agilent Technologies, 
Version 1.171.36.20 (release 27-06-2012 CrysAlis171 .NET) 
(compiled Jul 11 2012,15:38:31) 
Empirical absorption correction using spherical harmonics, 
 implemented in SCALE3 ABSPACK scaling algorithm. 
;
_exptl_crystal_colour red
_exptl_crystal_density_diffrn 1.893
_exptl_crystal_density_method 'not measured'
_exptl_crystal_description Prism
_exptl_crystal_F_000 1272
_exptl_crystal_size_max 0.20
_exptl_crystal_size_mid 0.15
_exptl_crystal_size_min 0.10
_refine_diff_density_max 1.222
_refine_diff_density_min -0.997
_refine_diff_density_rms 0.077
_refine_ls_extinction_method none
_refine_ls_goodness_of_fit_ref 1.013
_refine_ls_hydrogen_treatment mixed
_refine_ls_matrix_type full
_refine_ls_number_parameters 316
_refine_ls_number_reflns 5061
_refine_ls_number_restraints 0
_refine_ls_restrained_S_all 1.013
_refine_ls_R_factor_all 0.0335
_refine_ls_R_factor_gt 0.0277
_refine_ls_shift/su_max 0.001
_refine_ls_shift/su_mean 0.000
_refine_ls_structure_factor_coef Fsqd
_refine_ls_weighting_details 'calc w=1/[\s^2^(Fo^2^)+(0.0303P)^2^+2.4045P] where P=(Fo^2^+2Fc^2^)/3'
_refine_ls_weighting_scheme calc
_refine_ls_wR_factor_gt 0.0641
_refine_ls_wR_factor_ref 0.0679
_reflns_number_gt 4512
_reflns_number_total 5061
_reflns_threshold_expression >2sigma(I)
_cod_data_source_file c3dt53029a.txt
_cod_data_source_block ic15716
_cod_depositor_comments
;
The following automatic conversions were performed:

'_symmetry_cell_setting' value 'Monoclinic' changed to 'monoclinic'
according to
/usr/data/users/saulius/automatic-downloads/current/RSC/lib/dictionaries/cif_core.dic
dictionary named 'cif_core.dic' version 2.4.2 from 2011-04-26.

Automatic conversion script
Id: cif_fix_values 2281 2013-09-26 08:29:07Z andrius 
;
_cod_original_sg_symbol_H-M P2(1)/n
_cod_database_code 7029192

loop_
_symmetry_equiv_pos_as_xyz
'x, y, z'
'-x+1/2, y+1/2, -z+1/2'
'-x, -y, -z'
'x-1/2, -y-1/2, z-1/2'

loop_
_atom_site_label
_atom_site_type_symbol
_atom_site_fract_x
_atom_site_fract_y
_atom_site_fract_z
_atom_site_U_iso_or_equiv
_atom_site_adp_type
_atom_site_occupancy
_atom_site_symmetry_multiplicity
_atom_site_calc_flag
_atom_site_refinement_flags
Ru1 Ru 0.64019(2) 0.297429(14) 0.164678(12) 0.02405(7) Uani 1 1 d .
Ru2 Ru 0.58308(2) 0.312952(15) 0.314397(13) 0.02894(7) Uani 1 1 d .
O1 O 0.9219(2) 0.19773(15) 0.22853(15) 0.0483(6) Uani 1 1 d .
O2 O 0.4931(3) 0.12312(15) 0.11880(15) 0.0558(6) Uani 1 1 d .
O3 O 0.8994(3) 0.29341(16) 0.40659(15) 0.0520(6) Uani 1 1 d .
O4 O 0.5273(3) 0.11884(14) 0.31449(14) 0.0461(5) Uani 1 1 d .
N1 N 0.6447(3) 0.33486(15) 0.03908(13) 0.0300(5) Uani 1 1 d .
N2 N 0.4345(2) 0.36112(14) 0.12124(14) 0.0273(5) Uani 1 1 d .
N3 N 0.3709(2) 0.35047(16) 0.24764(15) 0.0339(5) Uani 1 1 d .
N4 N 0.4813(3) 0.35755(17) 0.41257(15) 0.0411(6) Uani 1 1 d .
O5 O 0.73263(19) 0.42695(12) 0.19316(11) 0.0282(4) Uani 1 1 d .
O6 O 0.6410(2) 0.45062(13) 0.30512(12) 0.0359(5) Uani 1 1 d .
C1 C 0.8164(3) 0.23798(19) 0.20496(17) 0.0325(6) Uani 1 1 d .
C2 C 0.5509(3) 0.18962(19) 0.13781(18) 0.0347(6) Uani 1 1 d .
C3 C 0.7779(4) 0.29664(19) 0.37204(18) 0.0364(7) Uani 1 1 d .
C4 C 0.5470(3) 0.1944(2) 0.31519(17) 0.0337(6) Uani 1 1 d .
C5 C 0.7581(4) 0.3242(2) 0.00299(19) 0.0382(7) Uani 1 1 d .
H5A H 0.8438 0.2944 0.0332 0.046 Uiso 1 1 calc R
C6 C 0.7547(4) 0.3549(2) -0.0760(2) 0.0462(8) Uani 1 1 d .
H6A H 0.8361 0.3458 -0.1000 0.055 Uiso 1 1 calc R
C7 C 0.6324(4) 0.3984(2) -0.11932(19) 0.0472(8) Uani 1 1 d .
H7A H 0.6282 0.4208 -0.1736 0.057 Uiso 1 1 calc R
C8 C 0.5156(4) 0.4096(2) -0.08365(18) 0.0432(7) Uani 1 1 d .
H8A H 0.4298 0.4398 -0.1133 0.052 Uiso 1 1 calc R
C9 C 0.5228(3) 0.37642(18) -0.00375(17) 0.0326(6) Uani 1 1 d .
C10 C 0.4019(3) 0.38413(19) 0.03823(17) 0.0342(6) Uani 1 1 d .
C11 C 0.2646(3) 0.4123(2) -0.00350(19) 0.0403(7) Uani 1 1 d .
H11A H 0.2445 0.4290 -0.0606 0.048 Uiso 1 1 calc R
C12 C 0.1559(3) 0.4155(2) 0.0408(2) 0.0460(8) Uani 1 1 d .
H12A H 0.0588 0.4318 0.0122 0.055 Uiso 1 1 calc R
C13 C 0.1839(3) 0.39608(19) 0.1236(2) 0.0378(7) Uani 1 1 d .
C14 C 0.3312(3) 0.36837(17) 0.16668(18) 0.0303(6) Uani 1 1 d .
C15 C 0.0702(4) 0.4021(3) 0.1722(2) 0.0538(9) Uani 1 1 d .
H15A H 0.0163 0.3454 0.1682 0.065 Uiso 1 1 calc R
H15B H -0.0013 0.4490 0.1483 0.065 Uiso 1 1 calc R
C16 C 0.1384(4) 0.4224(2) 0.2619(2) 0.0538(9) Uani 1 1 d .
H16A H 0.0622 0.4195 0.2943 0.065 Uiso 1 1 calc R
H16B H 0.1791 0.4831 0.2668 0.065 Uiso 1 1 calc R
C17 C 0.2599(4) 0.3571(2) 0.2974(2) 0.0455(8) Uani 1 1 d .
H17A H 0.2126 0.2977 0.2956 0.055 Uiso 1 1 calc R
C18 C 0.3364(4) 0.3748(2) 0.3877(2) 0.0436(8) Uani 1 1 d .
C19 C 0.2594(5) 0.4042(2) 0.4454(2) 0.0567(10) Uani 1 1 d .
H19A H 0.1569 0.4160 0.4279 0.068 Uiso 1 1 calc R
C20 C 0.3330(5) 0.4159(3) 0.5274(3) 0.0638(11) Uani 1 1 d .
H20A H 0.2815 0.4362 0.5668 0.077 Uiso 1 1 calc R
C21 C 0.4799(5) 0.3984(2) 0.5522(2) 0.0583(10) Uani 1 1 d .
H21A H 0.5321 0.4065 0.6087 0.070 Uiso 1 1 calc R
C22 C 0.5519(4) 0.3683(2) 0.4927(2) 0.0504(8) Uani 1 1 d .
H22A H 0.6540 0.3551 0.5095 0.060 Uiso 1 1 calc R
C23 C 0.7081(3) 0.47294(19) 0.25138(17) 0.0311(6) Uani 1 1 d .
H23A H 0.7448 0.5317 0.2552 0.037 Uiso 1 1 calc R

loop_
_atom_site_aniso_label
_atom_site_aniso_U_11
_atom_site_aniso_U_22
_atom_site_aniso_U_33
_atom_site_aniso_U_23
_atom_site_aniso_U_13
_atom_site_aniso_U_12
Ru1 0.02376(11) 0.02975(12) 0.01931(11) 0.00096(8) 0.00655(8) 0.00345(8)
Ru2 0.03322(13) 0.03458(13) 0.02184(12) 0.00204(8) 0.01215(9) 0.00207(9)
O1 0.0383(12) 0.0578(14) 0.0474(14) 0.0089(11) 0.0077(10) 0.0219(11)
O2 0.0752(17) 0.0422(13) 0.0484(14) -0.0054(11) 0.0118(13) -0.0166(12)
O3 0.0461(14) 0.0533(14) 0.0486(14) 0.0049(11) -0.0040(11) 0.0015(11)
O4 0.0593(14) 0.0392(12) 0.0407(13) 0.0043(10) 0.0137(11) -0.0072(11)
N1 0.0392(13) 0.0302(11) 0.0217(11) -0.0018(9) 0.0095(10) -0.0006(10)
N2 0.0236(10) 0.0304(11) 0.0263(11) -0.0005(9) 0.0031(9) 0.0000(9)
N3 0.0289(12) 0.0373(13) 0.0399(14) 0.0008(11) 0.0172(10) 0.0036(10)
N4 0.0578(17) 0.0419(14) 0.0298(13) -0.0025(11) 0.0226(12) -0.0075(13)
O5 0.0258(9) 0.0352(10) 0.0246(9) -0.0005(8) 0.0079(7) -0.0012(8)
O6 0.0477(12) 0.0348(10) 0.0305(11) -0.0028(8) 0.0195(9) -0.0004(9)
C1 0.0344(15) 0.0392(15) 0.0261(14) 0.0020(12) 0.0115(12) 0.0041(13)
C2 0.0406(16) 0.0369(15) 0.0279(15) -0.0001(12) 0.0107(12) 0.0030(13)
C3 0.0431(17) 0.0368(15) 0.0272(15) 0.0022(12) 0.0043(13) 0.0010(13)
C4 0.0352(15) 0.0431(17) 0.0248(14) 0.0040(12) 0.0113(12) 0.0008(13)
C5 0.0468(17) 0.0393(16) 0.0327(16) -0.0045(13) 0.0178(14) -0.0025(14)
C6 0.064(2) 0.0492(18) 0.0328(16) -0.0090(14) 0.0265(16) -0.0139(17)
C7 0.076(2) 0.0425(17) 0.0247(15) -0.0059(13) 0.0145(16) -0.0193(17)
C8 0.059(2) 0.0388(16) 0.0254(15) 0.0016(12) -0.0030(14) -0.0069(15)
C9 0.0432(16) 0.0291(13) 0.0226(13) -0.0049(11) 0.0022(12) -0.0032(12)
C10 0.0362(15) 0.0345(14) 0.0270(14) 0.0005(11) -0.0020(12) -0.0020(12)
C11 0.0400(16) 0.0378(15) 0.0347(16) 0.0017(13) -0.0073(13) 0.0023(13)
C12 0.0321(15) 0.0452(17) 0.052(2) 0.0033(15) -0.0075(14) 0.0049(14)
C13 0.0234(13) 0.0314(14) 0.057(2) -0.0013(13) 0.0073(13) -0.0002(12)
C14 0.0249(13) 0.0276(13) 0.0375(16) -0.0003(11) 0.0059(11) -0.0012(11)
C15 0.0323(16) 0.056(2) 0.076(3) 0.0095(19) 0.0185(17) 0.0115(16)
C16 0.0410(18) 0.055(2) 0.077(3) 0.0049(19) 0.0365(18) 0.0115(16)
C17 0.0433(17) 0.0502(19) 0.051(2) -0.0007(15) 0.0275(15) 0.0036(15)
C18 0.0514(19) 0.0391(16) 0.051(2) 0.0002(14) 0.0329(16) -0.0013(15)
C19 0.072(2) 0.051(2) 0.064(2) -0.0103(18) 0.048(2) -0.0044(18)
C20 0.094(3) 0.054(2) 0.062(2) -0.0171(19) 0.055(2) -0.018(2)
C21 0.090(3) 0.054(2) 0.0401(19) -0.0108(16) 0.034(2) -0.026(2)
C22 0.067(2) 0.055(2) 0.0348(17) -0.0032(15) 0.0239(16) -0.0159(18)
C23 0.0305(14) 0.0351(14) 0.0275(14) -0.0002(11) 0.0063(11) -0.0010(12)

loop_
_atom_type_symbol
_atom_type_description
_atom_type_scat_dispersion_real
_atom_type_scat_dispersion_imag
_atom_type_scat_source
C C 0.0033 0.0016 'International Tables Vol C Tables 4.2.6.8 and 6.1.1.4'
H H 0.0000 0.0000 'International Tables Vol C Tables 4.2.6.8 and 6.1.1.4'
N N 0.0061 0.0033 'International Tables Vol C Tables 4.2.6.8 and 6.1.1.4'
O O 0.0106 0.0060 'International Tables Vol C Tables 4.2.6.8 and 6.1.1.4'
Ru Ru -1.2594 0.8363 'International Tables Vol C Tables 4.2.6.8 and 6.1.1.4'

loop_
_geom_angle_atom_site_label_1
_geom_angle_atom_site_label_2
_geom_angle_atom_site_label_3
_geom_angle
C2 Ru1 C1 88.23(13)
C2 Ru1 N2 89.95(11)
C1 Ru1 N2 177.52(11)
C2 Ru1 O5 176.73(10)
C1 Ru1 O5 95.03(10)
N2 Ru1 O5 86.79(7)
C2 Ru1 N1 96.60(11)
C1 Ru1 N1 104.39(10)
N2 Ru1 N1 77.49(9)
O5 Ru1 N1 82.53(8)
C2 Ru1 Ru2 96.91(9)
C1 Ru1 Ru2 94.11(8)
N2 Ru1 Ru2 84.44(6)
O5 Ru1 Ru2 82.96(5)
N1 Ru1 Ru2 157.36(6)
C4 Ru2 C3 91.50(13)
C4 Ru2 N3 96.66(12)
C3 Ru2 N3 171.79(11)
C4 Ru2 O6 174.06(10)
C3 Ru2 O6 86.13(11)
N3 Ru2 O6 85.66(9)
C4 Ru2 N4 100.62(11)
C3 Ru2 N4 102.29(12)
N3 Ru2 N4 77.14(10)
O6 Ru2 N4 85.22(8)
C4 Ru2 Ru1 89.95(9)
C3 Ru2 Ru1 94.03(9)
N3 Ru2 Ru1 85.10(6)
O6 Ru2 Ru1 84.80(5)
N4 Ru2 Ru1 160.21(7)
C9 N1 C5 118.9(2)
C9 N1 Ru1 114.59(18)
C5 N1 Ru1 126.4(2)
C14 N2 C10 120.8(2)
C14 N2 Ru1 123.96(18)
C10 N2 Ru1 114.65(18)
C14 N3 C17 118.9(2)
C14 N3 Ru2 125.57(17)
C17 N3 Ru2 115.5(2)
C22 N4 C18 119.9(3)
C22 N4 Ru2 125.0(2)
C18 N4 Ru2 115.1(2)
C23 O5 Ru1 122.41(17)
C23 O6 Ru2 119.13(18)
O1 C1 Ru1 176.8(3)
O2 C2 Ru1 178.0(3)
O3 C3 Ru2 174.7(3)
O4 C4 Ru2 178.0(3)
N1 C5 C6 122.6(3)
N1 C5 H5A 118.7
C6 C5 H5A 118.7
C7 C6 C5 118.9(3)
C7 C6 H6A 120.6
C5 C6 H6A 120.6
C6 C7 C8 119.3(3)
C6 C7 H7A 120.3
C8 C7 H7A 120.3
C7 C8 C9 119.9(3)
C7 C8 H8A 120.0
C9 C8 H8A 120.0
N1 C9 C8 120.4(3)
N1 C9 C10 116.3(2)
C8 C9 C10 123.4(3)
C11 C10 N2 122.3(3)
C11 C10 C9 121.6(3)
N2 C10 C9 116.1(2)
C10 C11 C12 117.6(3)
C10 C11 H11A 121.2
C12 C11 H11A 121.2
C13 C12 C11 122.3(3)
C13 C12 H12A 118.9
C11 C12 H12A 118.9
C12 C13 C14 118.9(3)
C12 C13 C15 122.8(3)
C14 C13 C15 118.3(3)
N3 C14 N2 118.3(2)
N3 C14 C13 123.6(3)
N2 C14 C13 118.0(3)
C13 C15 C16 111.0(3)
C13 C15 H15A 109.4
C16 C15 H15A 109.4
C13 C15 H15B 109.4
C16 C15 H15B 109.4
H15A C15 H15B 108.0
C15 C16 C17 110.5(3)
C15 C16 H16A 109.6
C17 C16 H16A 109.6
C15 C16 H16B 109.6
C17 C16 H16B 109.6
H16A C16 H16B 108.1
N3 C17 C18 109.4(3)
N3 C17 C16 113.2(3)
C18 C17 C16 113.5(3)
N3 C17 H17A 106.8
C18 C17 H17A 106.8
C16 C17 H17A 106.8
N4 C18 C19 120.2(3)
N4 C18 C17 117.9(3)
C19 C18 C17 121.8(3)
C20 C19 C18 119.6(4)
C20 C19 H19A 120.2
C18 C19 H19A 120.2
C21 C20 C19 120.0(3)
C21 C20 H20A 120.0
C19 C20 H20A 120.0
C20 C21 C22 118.5(4)
C20 C21 H21A 120.8
C22 C21 H21A 120.8
N4 C22 C21 121.9(4)
N4 C22 H22A 119.1
C21 C22 H22A 119.1
O6 C23 O5 127.7(3)
O6 C23 H23A 116.2
O5 C23 H23A 116.2

loop_
_geom_bond_atom_site_label_1
_geom_bond_atom_site_label_2
_geom_bond_distance
Ru1 C2 1.838(3)
Ru1 C1 1.856(3)
Ru1 N2 2.118(2)
Ru1 O5 2.1483(18)
Ru1 N1 2.159(2)
Ru1 Ru2 2.6616(3)
Ru2 C4 1.827(3)
Ru2 C3 1.858(3)
Ru2 N3 2.104(2)
Ru2 O6 2.168(2)
Ru2 N4 2.176(2)
O1 C1 1.145(3)
O2 C2 1.150(4)
O3 C3 1.144(4)
O4 C4 1.157(3)
N1 C9 1.344(4)
N1 C5 1.347(4)
N2 C14 1.364(3)
N2 C10 1.374(3)
N3 C14 1.325(4)
N3 C17 1.476(4)
N4 C22 1.337(4)
N4 C18 1.345(4)
O5 C23 1.252(3)
O6 C23 1.251(3)
C5 C6 1.376(4)
C5 H5A 0.9500
C6 C7 1.364(5)
C6 H6A 0.9500
C7 C8 1.373(5)
C7 H7A 0.9500
C8 C9 1.397(4)
C8 H8A 0.9500
C9 C10 1.469(4)
C10 C11 1.370(4)
C11 C12 1.391(5)
C11 H11A 0.9500
C12 C13 1.359(5)
C12 H12A 0.9500
C13 C14 1.452(4)
C13 C15 1.483(4)
C15 C16 1.494(5)
C15 H15A 0.9900
C15 H15B 0.9900
C16 C17 1.514(5)
C16 H16A 0.9900
C16 H16B 0.9900
C17 C18 1.512(5)
C17 H17A 1.0000
C18 C19 1.398(4)
C19 C20 1.373(6)
C19 H19A 0.9500
C20 C21 1.363(6)
C20 H20A 0.9500
C21 C22 1.395(5)
C21 H21A 0.9500
C22 H22A 0.9500
C23 H23A 0.9500

loop_
_geom_torsion_atom_site_label_1
_geom_torsion_atom_site_label_2
_geom_torsion_atom_site_label_3
_geom_torsion_atom_site_label_4
_geom_torsion
C2 Ru1 Ru2 C4 17.96(13)
C1 Ru1 Ru2 C4 -70.75(13)
N2 Ru1 Ru2 C4 107.23(11)
O5 Ru1 Ru2 C4 -165.33(10)
N1 Ru1 Ru2 C4 144.20(19)
C2 Ru1 Ru2 C3 109.46(13)
C1 Ru1 Ru2 C3 20.74(13)
N2 Ru1 Ru2 C3 -161.27(11)
O5 Ru1 Ru2 C3 -73.83(10)
N1 Ru1 Ru2 C3 -124.30(18)
C2 Ru1 Ru2 N3 -78.73(12)
C1 Ru1 Ru2 N3 -167.45(11)
N2 Ru1 Ru2 N3 10.54(9)
O5 Ru1 Ru2 N3 97.98(8)
N1 Ru1 Ru2 N3 47.51(17)
C2 Ru1 Ru2 O6 -164.81(11)
C1 Ru1 Ru2 O6 106.48(11)
N2 Ru1 Ru2 O6 -75.54(8)
O5 Ru1 Ru2 O6 11.91(7)
N1 Ru1 Ru2 O6 -38.57(17)
C2 Ru1 Ru2 N4 -104.8(2)
C1 Ru1 Ru2 N4 166.5(2)
N2 Ru1 Ru2 N4 -15.6(2)
O5 Ru1 Ru2 N4 71.9(2)
N1 Ru1 Ru2 N4 21.4(3)
C2 Ru1 N1 C9 87.6(2)
C1 Ru1 N1 C9 177.5(2)
N2 Ru1 N1 C9 -0.88(18)
O5 Ru1 N1 C9 -89.23(19)
Ru2 Ru1 N1 C9 -38.7(3)
C2 Ru1 N1 C5 -95.8(2)
C1 Ru1 N1 C5 -5.9(3)
N2 Ru1 N1 C5 175.8(2)
O5 Ru1 N1 C5 87.4(2)
Ru2 Ru1 N1 C5 137.9(2)
C2 Ru1 N2 C14 80.5(2)
C1 Ru1 N2 C14 38(3)
O5 Ru1 N2 C14 -99.7(2)
N1 Ru1 N2 C14 177.2(2)
Ru2 Ru1 N2 C14 -16.5(2)
C2 Ru1 N2 C10 -90.4(2)
C1 Ru1 N2 C10 -133(2)
O5 Ru1 N2 C10 89.41(19)
N1 Ru1 N2 C10 6.35(18)
Ru2 Ru1 N2 C10 172.64(18)
C4 Ru2 N3 C14 -99.5(2)
C3 Ru2 N3 C14 74.1(8)
O6 Ru2 N3 C14 75.0(2)
N4 Ru2 N3 C14 161.1(3)
Ru1 Ru2 N3 C14 -10.1(2)
C4 Ru2 N3 C17 80.8(2)
C3 Ru2 N3 C17 -105.6(8)
O6 Ru2 N3 C17 -104.7(2)
N4 Ru2 N3 C17 -18.6(2)
Ru1 Ru2 N3 C17 170.2(2)
C4 Ru2 N4 C22 93.9(3)
C3 Ru2 N4 C22 0.0(3)
N3 Ru2 N4 C22 -171.6(3)
O6 Ru2 N4 C22 -85.0(3)
Ru1 Ru2 N4 C22 -144.9(2)
C4 Ru2 N4 C18 -86.1(2)
C3 Ru2 N4 C18 180.0(2)
N3 Ru2 N4 C18 8.4(2)
O6 Ru2 N4 C18 95.0(2)
Ru1 Ru2 N4 C18 35.1(4)
C2 Ru1 O5 C23 73.3(18)
C1 Ru1 O5 C23 -108.0(2)
N2 Ru1 O5 C23 70.3(2)
N1 Ru1 O5 C23 148.1(2)
Ru2 Ru1 O5 C23 -14.50(19)
C4 Ru2 O6 C23 12.3(11)
C3 Ru2 O6 C23 78.9(2)
N3 Ru2 O6 C23 -101.0(2)
N4 Ru2 O6 C23 -178.4(2)
Ru1 Ru2 O6 C23 -15.5(2)
C2 Ru1 C1 O1 4(5)
N2 Ru1 C1 O1 47(6)
O5 Ru1 C1 O1 -176(100)
N1 Ru1 C1 O1 -92(5)
Ru2 Ru1 C1 O1 101(5)
C1 Ru1 C2 O2 -133(8)
N2 Ru1 C2 O2 49(8)
O5 Ru1 C2 O2 45(10)
N1 Ru1 C2 O2 -29(8)
Ru2 Ru1 C2 O2 133(8)
C4 Ru2 C3 O3 173(3)
N3 Ru2 C3 O3 0(4)
O6 Ru2 C3 O3 -1(3)
N4 Ru2 C3 O3 -85(3)
Ru1 Ru2 C3 O3 83(3)
C3 Ru2 C4 O4 -59(8)
N3 Ru2 C4 O4 121(8)
O6 Ru2 C4 O4 8(9)
N4 Ru2 C4 O4 -161(8)
Ru1 Ru2 C4 O4 35(8)
C9 N1 C5 C6 0.5(4)
Ru1 N1 C5 C6 -176.0(2)
N1 C5 C6 C7 0.6(5)
C5 C6 C7 C8 -0.9(5)
C6 C7 C8 C9 0.0(5)
C5 N1 C9 C8 -1.3(4)
Ru1 N1 C9 C8 175.6(2)
C5 N1 C9 C10 178.7(2)
Ru1 N1 C9 C10 -4.4(3)
C7 C8 C9 N1 1.1(4)
C7 C8 C9 C10 -178.9(3)
C14 N2 C10 C11 -2.3(4)
Ru1 N2 C10 C11 168.9(2)
C14 N2 C10 C9 178.1(2)
Ru1 N2 C10 C9 -10.7(3)
N1 C9 C10 C11 -169.5(3)
C8 C9 C10 C11 10.5(4)
N1 C9 C10 N2 10.2(4)
C8 C9 C10 N2 -169.9(3)
N2 C10 C11 C12 -1.2(4)
C9 C10 C11 C12 178.5(3)
C10 C11 C12 C13 3.3(5)
C11 C12 C13 C14 -2.0(5)
C11 C12 C13 C15 177.9(3)
C17 N3 C14 N2 -179.4(2)
Ru2 N3 C14 N2 0.9(4)
C17 N3 C14 C13 1.2(4)
Ru2 N3 C14 C13 -178.5(2)
C10 N2 C14 N3 -175.9(2)
Ru1 N2 C14 N3 13.7(3)
C10 N2 C14 C13 3.5(4)
Ru1 N2 C14 C13 -166.83(18)
C12 C13 C14 N3 178.0(3)
C15 C13 C14 N3 -2.0(4)
C12 C13 C14 N2 -1.5(4)
C15 C13 C14 N2 178.6(3)
C12 C13 C15 C16 -151.3(3)
C14 C13 C15 C16 28.6(4)
C13 C15 C16 C17 -53.0(4)
C14 N3 C17 C18 -154.8(3)
Ru2 N3 C17 C18 24.9(3)
C14 N3 C17 C16 -27.2(4)
Ru2 N3 C17 C16 152.5(2)
C15 C16 C17 N3 53.4(4)
C15 C16 C17 C18 178.8(3)
C22 N4 C18 C19 0.2(5)
Ru2 N4 C18 C19 -179.8(2)
C22 N4 C18 C17 -176.9(3)
Ru2 N4 C18 C17 3.1(4)
N3 C17 C18 N4 -17.9(4)
C16 C17 C18 N4 -145.3(3)
N3 C17 C18 C19 165.0(3)
C16 C17 C18 C19 37.6(4)
N4 C18 C19 C20 0.4(5)
C17 C18 C19 C20 177.5(3)
C18 C19 C20 C21 -0.4(6)
C19 C20 C21 C22 -0.3(6)
C18 N4 C22 C21 -0.9(5)
Ru2 N4 C22 C21 179.1(2)
C20 C21 C22 N4 0.9(5)
Ru2 O6 C23 O5 9.6(4)
Ru1 O5 C23 O6 6.7(4)
